data_7024421
loop_
_publ_author_name
'Kilpin, Kelly J.'
'Henderson, William'
'Nicholson, Brian K.'

_publ_section_title
;
 Cycloaurated triphenylphosphine-sulfide and -selenide.
;
_journal_issue 7
_journal_name_full 'Dalton transactions (Cambridge, England : 2003)'
_journal_page_first 1855
_journal_page_last 1864
_journal_paper_doi 10.1039/b916755b
_journal_volume 39
_journal_year 2010
_chemical_formula_moiety 'C18 H14 Cl Hg P S'
_chemical_formula_sum 'C18 H14 Cl Hg P S'
_chemical_formula_weight 529.36
_chemical_name_systematic
;
?
;
_space_group_IT_number 14
_symmetry_cell_setting monoclinic
_symmetry_space_group_name_Hall '-P 2ybc'
_symmetry_space_group_name_H-M 'P 1 21/c 1'
_atom_sites_solution_hydrogens geom
_atom_sites_solution_primary direct
_atom_sites_solution_secondary difmap
_audit_creation_method SHELXL-97
_cell_angle_alpha 90.00
_cell_angle_beta 101.85(1)
_cell_angle_gamma 90.00
_cell_formula_units_Z 4
_cell_length_a 8.8845(1)
_cell_length_b 17.2034(1)
_cell_length_c 11.2712(2)
_cell_measurement_reflns_used 8192
_cell_measurement_temperature 89(2)
_cell_measurement_theta_max 25
_cell_measurement_theta_min 2
_cell_volume 1686.02(7)
_computing_structure_refinement 'SHELXL-97 (Sheldrick, 1997)'
_diffrn_ambient_temperature 89(2)
_diffrn_measured_fraction_theta_full 0.998
_diffrn_measured_fraction_theta_max 0.998
_diffrn_radiation_monochromator graphite
_diffrn_radiation_source 'fine-focus sealed tube'
_diffrn_radiation_type MoK\a
_diffrn_radiation_wavelength 0.71073
_diffrn_reflns_av_R_equivalents 0.0207
_diffrn_reflns_av_sigmaI/netI 0.0225
_diffrn_reflns_limit_h_max 10
_diffrn_reflns_limit_h_min -11
_diffrn_reflns_limit_k_max 20
_diffrn_reflns_limit_k_min -21
_diffrn_reflns_limit_l_max 14
_diffrn_reflns_limit_l_min -11
_diffrn_reflns_number 9969
_diffrn_reflns_theta_full 26.36
_diffrn_reflns_theta_max 26.36
_diffrn_reflns_theta_min 2.19
_exptl_absorpt_coefficient_mu 9.498
_exptl_absorpt_correction_T_max 0.2524
_exptl_absorpt_correction_T_min 0.1026
_exptl_absorpt_correction_type multi-scan
_exptl_absorpt_process_details SADABS
_exptl_crystal_colour colourless
_exptl_crystal_density_diffrn 2.085
_exptl_crystal_density_method 'not measured'
_exptl_crystal_description needles
_exptl_crystal_F_000 1000
_exptl_crystal_size_max 0.44
_exptl_crystal_size_mid 0.24
_exptl_crystal_size_min 0.20
_refine_diff_density_max 1.298
_refine_diff_density_min -1.179
_refine_diff_density_rms 0.126
_refine_ls_extinction_method none
_refine_ls_goodness_of_fit_ref 1.059
_refine_ls_hydrogen_treatment refxyz
_refine_ls_matrix_type full
_refine_ls_number_parameters 241
_refine_ls_number_reflns 3430
_refine_ls_number_restraints 0
_refine_ls_restrained_S_all 1.059
_refine_ls_R_factor_all 0.0216
_refine_ls_R_factor_gt 0.0199
_refine_ls_shift/su_max 0.001
_refine_ls_shift/su_mean 0.000
_refine_ls_structure_factor_coef Fsqd
_refine_ls_weighting_details 'calc w=1/[\s^2^(Fo^2^)+(0.0290P)^2^+2.7496P] where P=(Fo^2^+2Fc^2^)/3'
_refine_ls_weighting_scheme calc
_refine_ls_wR_factor_gt 0.0511
_refine_ls_wR_factor_ref 0.0521
_reflns_number_gt 3258
_reflns_number_total 3430
_reflns_threshold_expression >2sigma(I)
_cod_data_source_file b916755b.txt
_cod_data_source_block kkms
_cod_depositor_comments
;
The following automatic conversions were performed:

'_symmetry_cell_setting' value 'Monoclinic' changed to 'monoclinic'
according to /home/saulius/struct/CIF-dictionaries/cif_core.dic
dictionary named 'cif_core.dic' version 2.4.2 from 2011-04-26.

Automatic conversion script
Id: cif_fix_values 1891 2012-01-12 08:04:46Z andrius 
;
_cod_original_sg_symbol_H-M P2(1)/c
_cod_database_code 7024421

loop_
_symmetry_equiv_pos_as_xyz
'x, y, z'
'-x, y+1/2, -z+1/2'
'-x, -y, -z'
'x, -y-1/2, z-1/2'

loop_
_atom_site_label
_atom_site_type_symbol
_atom_site_fract_x
_atom_site_fract_y
_atom_site_fract_z
_atom_site_U_iso_or_equiv
_atom_site_adp_type
_atom_site_occupancy
_atom_site_symmetry_multiplicity
_atom_site_calc_flag
Hg1 Hg 0.806988(13) 0.055480(7) 0.068882(11) 0.01492(6) Uani 1 1 d
P1 P 0.61719(9) 0.11326(4) 0.29290(7) 0.01261(16) Uani 1 1 d
Cl1 Cl 0.98833(10) 0.11769(5) -0.02031(8) 0.02288(18) Uani 1 1 d
S1 S 0.69773(10) 0.18997(5) 0.19140(8) 0.01936(17) Uani 1 1 d
C11 C 0.5690(3) 0.01906(17) 0.2206(3) 0.0129(6) Uani 1 1 d
C12 C 0.6530(3) -0.01157(18) 0.1392(3) 0.0126(6) Uani 1 1 d
C13 C 0.6229(4) -0.08808(19) 0.0982(3) 0.0160(6) Uani 1 1 d
H13 H 0.675(4) -0.109(2) 0.047(4) 0.019 Uiso 1 1 d
C14 C 0.5099(4) -0.13239(19) 0.1367(3) 0.0169(6) Uani 1 1 d
H14 H 0.494(4) -0.182(2) 0.109(4) 0.020 Uiso 1 1 d
C15 C 0.4240(4) -0.10125(19) 0.2147(3) 0.0168(6) Uani 1 1 d
H15 H 0.349(5) -0.128(2) 0.232(4) 0.020 Uiso 1 1 d
C16 C 0.4549(4) -0.02541(19) 0.2581(3) 0.0154(6) Uani 1 1 d
H16 H 0.395(4) -0.002(2) 0.309(4) 0.019 Uiso 1 1 d
C21 C 0.7516(4) 0.09317(19) 0.4337(3) 0.0151(6) Uani 1 1 d
C22 C 0.7738(4) 0.01800(19) 0.4818(3) 0.0175(7) Uani 1 1 d
H22 H 0.723(4) -0.030(3) 0.434(3) 0.021 Uiso 1 1 d
C23 C 0.8719(4) 0.0061(2) 0.5932(3) 0.0211(7) Uani 1 1 d
H23 H 0.889(5) -0.038(3) 0.626(4) 0.025 Uiso 1 1 d
C24 C 0.9467(4) 0.0682(2) 0.6584(4) 0.0258(8) Uani 1 1 d
H24 H 1.013(6) 0.062(2) 0.732(5) 0.031 Uiso 1 1 d
C25 C 0.9252(4) 0.1428(2) 0.6106(4) 0.0297(9) Uani 1 1 d
H25 H 0.975(5) 0.186(3) 0.653(4) 0.036 Uiso 1 1 d
C26 C 0.8286(4) 0.1555(2) 0.4993(3) 0.0229(7) Uani 1 1 d
H26 H 0.820(5) 0.200(3) 0.466(4) 0.028 Uiso 1 1 d
C31 C 0.4440(4) 0.14779(17) 0.3376(3) 0.0145(6) Uani 1 1 d
C32 C 0.4385(4) 0.16284(19) 0.4580(3) 0.0180(6) Uani 1 1 d
H32 H 0.525(5) 0.151(2) 0.524(4) 0.022 Uiso 1 1 d
C33 C 0.3047(5) 0.1939(2) 0.4867(4) 0.0249(8) Uani 1 1 d
H33 H 0.308(5) 0.201(3) 0.561(4) 0.030 Uiso 1 1 d
C34 C 0.1770(4) 0.2078(2) 0.3949(4) 0.0273(8) Uani 1 1 d
H34 H 0.095(5) 0.225(3) 0.410(4) 0.033 Uiso 1 1 d
C35 C 0.1809(4) 0.1908(2) 0.2756(4) 0.0268(8) Uani 1 1 d
H35 H 0.087(5) 0.198(3) 0.211(4) 0.032 Uiso 1 1 d
C36 C 0.3134(4) 0.1614(2) 0.2460(3) 0.0201(7) Uani 1 1 d
H36 H 0.324(5) 0.151(2) 0.169(4) 0.024 Uiso 1 1 d

loop_
_atom_site_aniso_label
_atom_site_aniso_U_11
_atom_site_aniso_U_22
_atom_site_aniso_U_33
_atom_site_aniso_U_23
_atom_site_aniso_U_13
_atom_site_aniso_U_12
Hg1 0.01617(8) 0.01430(8) 0.01580(8) 0.00067(4) 0.00683(5) -0.00044(4)
P1 0.0163(4) 0.0086(4) 0.0142(4) -0.0013(3) 0.0061(3) -0.0008(3)
Cl1 0.0241(4) 0.0224(4) 0.0258(4) 0.0002(3) 0.0137(3) -0.0045(3)
S1 0.0291(4) 0.0105(4) 0.0219(4) 0.0011(3) 0.0131(3) -0.0023(3)
C11 0.0140(14) 0.0097(14) 0.0147(15) 0.0000(12) 0.0019(12) -0.0004(11)
C12 0.0118(14) 0.0132(15) 0.0129(14) 0.0014(11) 0.0027(11) 0.0000(11)
C13 0.0217(16) 0.0137(15) 0.0141(16) -0.0029(12) 0.0071(13) 0.0018(13)
C14 0.0216(16) 0.0096(14) 0.0184(16) -0.0019(12) 0.0012(13) -0.0014(12)
C15 0.0198(16) 0.0104(15) 0.0206(17) 0.0014(13) 0.0054(13) -0.0025(12)
C16 0.0166(15) 0.0120(15) 0.0191(16) -0.0040(13) 0.0069(13) -0.0011(12)
C21 0.0124(15) 0.0148(15) 0.0188(16) -0.0025(12) 0.0052(12) 0.0008(12)
C22 0.0204(16) 0.0141(16) 0.0199(17) -0.0006(13) 0.0086(13) -0.0005(13)
C23 0.0225(17) 0.0218(18) 0.0208(18) 0.0056(14) 0.0088(13) 0.0046(14)
C24 0.0212(18) 0.034(2) 0.0204(19) -0.0028(15) 0.0008(15) 0.0061(15)
C25 0.0242(18) 0.028(2) 0.033(2) -0.0136(17) -0.0030(16) -0.0018(15)
C26 0.0219(17) 0.0148(17) 0.030(2) -0.0053(14) 0.0012(14) -0.0004(13)
C31 0.0192(15) 0.0065(14) 0.0196(16) -0.0005(12) 0.0080(13) -0.0005(11)
C32 0.0225(16) 0.0127(15) 0.0206(17) -0.0013(13) 0.0085(13) -0.0022(13)
C33 0.033(2) 0.0168(17) 0.031(2) -0.0064(15) 0.0207(17) -0.0029(14)
C34 0.0225(18) 0.0148(17) 0.049(2) -0.0045(16) 0.0175(17) 0.0035(13)
C35 0.0242(18) 0.0149(16) 0.040(2) 0.0018(15) 0.0040(16) 0.0045(14)
C36 0.0243(17) 0.0151(16) 0.0208(18) 0.0017(13) 0.0045(14) 0.0023(13)

loop_
_atom_type_symbol
_atom_type_description
_atom_type_scat_dispersion_real
_atom_type_scat_dispersion_imag
_atom_type_scat_source
C C 0.0033 0.0016 'International Tables Vol C Tables 4.2.6.8 and 6.1.1.4'
H H 0.0000 0.0000 'International Tables Vol C Tables 4.2.6.8 and 6.1.1.4'
P P 0.1023 0.0942 'International Tables Vol C Tables 4.2.6.8 and 6.1.1.4'
S S 0.1246 0.1234 'International Tables Vol C Tables 4.2.6.8 and 6.1.1.4'
Hg Hg -2.3894 9.2266 'International Tables Vol C Tables 4.2.6.8 and 6.1.1.4'
Cl Cl 0.1484 0.1585 'International Tables Vol C Tables 4.2.6.8 and 6.1.1.4'

loop_
_geom_angle_atom_site_label_1
_geom_angle_atom_site_label_2
_geom_angle_atom_site_label_3
_geom_angle
C12 Hg1 Cl1 173.33(9)
C12 Hg1 S1 87.19(9)
Cl1 Hg1 S1 99.47(3)
C21 P1 C31 105.26(15)
C21 P1 C11 105.87(14)
C31 P1 C11 106.26(14)
C21 P1 S1 112.50(11)
C31 P1 S1 111.77(11)
C11 P1 S1 114.50(11)
P1 S1 Hg1 86.58(4)
C12 C11 C16 120.5(3)
C12 C11 P1 121.3(2)
C16 C11 P1 117.9(2)
C11 C12 C13 118.5(3)
C11 C12 Hg1 121.7(2)
C13 C12 Hg1 119.6(2)
C14 C13 C12 120.7(3)
C15 C14 C13 120.7(3)
C14 C15 C16 119.2(3)
C15 C16 C11 120.3(3)
C26 C21 C22 119.3(3)
C26 C21 P1 118.6(3)
C22 C21 P1 122.0(3)
C23 C22 C21 119.9(3)
C24 C23 C22 120.6(3)
C23 C24 C25 119.6(4)
C26 C25 C24 120.5(4)
C25 C26 C21 120.2(3)
C32 C31 C36 119.7(3)
C32 C31 P1 122.2(3)
C36 C31 P1 118.0(3)
C31 C32 C33 119.8(3)
C34 C33 C32 119.8(4)
C35 C34 C33 120.4(3)
C36 C35 C34 120.3(4)
C35 C36 C31 119.9(3)

loop_
_geom_bond_atom_site_label_1
_geom_bond_atom_site_label_2
_geom_bond_distance
Hg1 C12 2.068(3)
Hg1 Cl1 2.3274(8)
Hg1 S1 2.9585(8)
P1 C21 1.813(3)
P1 C31 1.815(3)
P1 C11 1.825(3)
P1 S1 1.9745(11)
C11 C12 1.400(4)
C11 C16 1.402(4)
C12 C13 1.402(5)
C13 C14 1.398(5)
C14 C15 1.385(5)
C15 C16 1.401(5)
C21 C26 1.398(5)
C21 C22 1.400(5)
C22 C23 1.389(5)
C23 C24 1.387(5)
C24 C25 1.390(6)
C25 C26 1.385(5)
C31 C32 1.393(5)
C31 C36 1.405(5)
C32 C33 1.400(5)
C33 C34 1.390(6)
C34 C35 1.384(6)
C35 C36 1.383(5)
